data_7026761
loop_
_publ_author_name
'Zhan, Caixia'
'Wang, Xiufeng'
'Wei, Zhenhong'
'Evans, David J.'
'Ru, Xiang'
'Zeng, Xianghua'
'Liu, Xiaoming'

_publ_section_title
;
 Synthesis and characterisation of polymeric materials consisting of
 {Fe2(CO)5}-unit and their relevance to the diiron sub-unit of
 [FeFe]-hydrogenase.
;
_journal_issue 46
_journal_name_full 'Dalton transactions (Cambridge, England : 2003)'
_journal_page_first 11255
_journal_page_last 11262
_journal_paper_doi 10.1039/c0dt00687d
_journal_volume 39
_journal_year 2010
_chemical_formula_moiety 'C18 H13 Fe2 N3 O5 S2'
_chemical_formula_sum 'C18 H13 Fe2 N3 O5 S2'
_chemical_formula_weight 527.15
_chemical_name_systematic
;
?
;
_space_group_IT_number 2
_symmetry_cell_setting triclinic
_symmetry_space_group_name_Hall '-P 1'
_symmetry_space_group_name_H-M 'P -1'
_atom_sites_solution_hydrogens geom
_atom_sites_solution_primary direct
_atom_sites_solution_secondary difmap
_audit_creation_method SHELXL-97
_cell_angle_alpha 81.0330(8)
_cell_angle_beta 84.0780(6)
_cell_angle_gamma 71.5380(8)
_cell_formula_units_Z 2
_cell_length_a 7.8501(9)
_cell_length_b 8.1409(9)
_cell_length_c 18.077(2)
_cell_measurement_reflns_used 5918
_cell_measurement_temperature 296(2)
_cell_measurement_theta_max 28.43
_cell_measurement_theta_min 2.28
_cell_volume 1080.6(2)
_computing_cell_refinement 'SAINT, v6.0 (Bruker AXS, 2004)'
_computing_data_collection 'SMART, v6.0 (Bruker AXS, 2004)'
_computing_data_reduction 'SAINT, v6.0 (Bruker AXS, 2004)'
_computing_molecular_graphics 'ORTEP3 for Windows (Farrugia, 1997)'
_computing_publication_material 'SHELXL-97 (Sheldrick, 2008)'
_computing_structure_refinement 'SHELXL-97 (Sheldrick, 2008)'
_computing_structure_solution 'SHELXS-97 (Sheldrick, 2008)'
_diffrn_ambient_temperature 296(2)
_diffrn_measured_fraction_theta_full 0.968
_diffrn_measured_fraction_theta_max 0.968
_diffrn_measurement_device_type 'Bruker Apex-II CCD diffractometer'
_diffrn_measurement_method 'Thin slice \f & \w scans'
_diffrn_radiation_monochromator graphite
_diffrn_radiation_source 'fine-focus sealed tube'
_diffrn_radiation_type MoK\a
_diffrn_radiation_wavelength 0.71073
_diffrn_reflns_av_R_equivalents 0.0168
_diffrn_reflns_av_sigmaI/netI 0.0235
_diffrn_reflns_limit_h_max 10
_diffrn_reflns_limit_h_min -10
_diffrn_reflns_limit_k_max 10
_diffrn_reflns_limit_k_min -10
_diffrn_reflns_limit_l_max 24
_diffrn_reflns_limit_l_min -24
_diffrn_reflns_number 10273
_diffrn_reflns_theta_full 28.43
_diffrn_reflns_theta_max 28.43
_diffrn_reflns_theta_min 2.66
_exptl_absorpt_coefficient_mu 1.570
_exptl_absorpt_correction_T_max 0.08
_exptl_absorpt_correction_T_min 0.075
_exptl_absorpt_correction_type multi-scan
_exptl_absorpt_process_details 'SADABS, v2.10 (Sheldrick, G.M., 2003)'
_exptl_crystal_colour red
_exptl_crystal_density_diffrn 1.620
_exptl_crystal_density_method 'not measured'
_exptl_crystal_description block
_exptl_crystal_F_000 532.0
_exptl_crystal_size_max 0.49
_exptl_crystal_size_mid 0.45
_exptl_crystal_size_min 0.12
_refine_diff_density_max 0.460
_refine_diff_density_min -0.186
_refine_diff_density_rms 0.051
_refine_ls_extinction_method none
_refine_ls_goodness_of_fit_ref 1.003
_refine_ls_hydrogen_treatment constr
_refine_ls_matrix_type full
_refine_ls_number_parameters 271
_refine_ls_number_reflns 5442
_refine_ls_number_restraints 0
_refine_ls_restrained_S_all 1.003
_refine_ls_R_factor_all 0.0332
_refine_ls_R_factor_gt 0.0264
_refine_ls_shift/su_max 0.001
_refine_ls_shift/su_mean 0.000
_refine_ls_structure_factor_coef Fsqd
_refine_ls_weighting_details 'calc w=1/[\s^2^(Fo^2^)+(0.0467P)^2^+0.0869P] where P=(Fo^2^+2Fc^2^)/3'
_refine_ls_weighting_scheme calc
_refine_ls_wR_factor_gt 0.0705
_refine_ls_wR_factor_ref 0.0752
_reflns_number_gt 4512
_reflns_number_total 5442
_reflns_threshold_expression >2sigma(I)
_cod_data_source_file c0dt00687d.txt
_cod_data_source_block t
_cod_depositor_comments
;
The following automatic conversions were performed:

'_exptl_absorpt_correction_type' value 'Multi-scan' changed to
'multi-scan' according to
/home/saulius/struct/CIF-dictionaries/cif_core.dic dictionary named
'cif_core.dic' version 2.4.2 from 2011-04-26.

Automatic conversion script
Id: cif_fix_values 1891 2012-01-12 08:04:46Z andrius 
;
_cod_database_code 7026761

loop_
_symmetry_equiv_pos_as_xyz
'x, y, z'
'-x, -y, -z'

loop_
_atom_site_label
_atom_site_type_symbol
_atom_site_fract_x
_atom_site_fract_y
_atom_site_fract_z
_atom_site_U_iso_or_equiv
_atom_site_adp_type
_atom_site_occupancy
_atom_site_symmetry_multiplicity
_atom_site_calc_flag
_atom_site_refinement_flags
Fe1 Fe 0.82328(3) 0.58373(3) 0.313689(13) 0.03952(7) Uani 1 1 d .
Fe2 Fe 0.57310(3) 0.46492(3) 0.290881(11) 0.03176(7) Uani 1 1 d .
S1 S 0.83489(6) 0.29912(5) 0.33560(2) 0.04229(10) Uani 1 1 d .
S2 S 0.56222(6) 0.61311(5) 0.38699(2) 0.03770(10) Uani 1 1 d .
C1 C 0.9618(3) 0.5273(3) 0.23111(12) 0.0559(5) Uani 1 1 d .
C2 C 0.9840(3) 0.5868(3) 0.37830(12) 0.0550(5) Uani 1 1 d .
C3 C 0.7567(3) 0.8094(3) 0.27678(10) 0.0516(4) Uani 1 1 d .
C4 C 0.4276(2) 0.3347(2) 0.32052(11) 0.0456(4) Uani 1 1 d .
C5 C 0.6430(3) 0.3882(2) 0.20211(10) 0.0449(4) Uani 1 1 d .
C6 C 0.8202(3) 0.2287(2) 0.43757(11) 0.0560(5) Uani 1 1 d .
H6A H 0.9359 0.2084 0.4579 0.067 Uiso 1 1 calc R
H6B H 0.7324 0.3207 0.4618 0.067 Uiso 1 1 calc R
C7 C 0.7686(3) 0.0707(2) 0.45349(10) 0.0509(4) Uani 1 1 d .
C8 C 0.7263(4) -0.0568(3) 0.46760(13) 0.0688(6) Uani 1 1 d .
H8 H 0.6926 -0.1580 0.4788 0.083 Uiso 1 1 calc R
C9 C 0.3899(3) 0.8204(2) 0.36025(9) 0.0460(4) Uani 1 1 d .
H9A H 0.2887 0.8355 0.3969 0.055 Uiso 1 1 calc R
H9B H 0.4388 0.9162 0.3593 0.055 Uiso 1 1 calc R
C10 C 0.3283(2) 0.8227(2) 0.28498(9) 0.0393(3) Uani 1 1 d .
C11 C 0.2035(3) 0.9433(2) 0.24076(11) 0.0501(4) Uani 1 1 d .
H11 H 0.1353 1.0550 0.2503 0.060 Uiso 1 1 calc R
C12 C 0.0861(3) 0.9337(3) 0.11590(11) 0.0565(5) Uani 1 1 d .
H12A H -0.0265 1.0155 0.1318 0.068 Uiso 1 1 calc R
H12B H 0.0585 0.8374 0.0996 0.068 Uiso 1 1 calc R
C13 C 0.1716(2) 1.0234(2) 0.05064(10) 0.0458(4) Uani 1 1 d .
C14 C 0.1440(3) 1.2004(3) 0.04388(13) 0.0655(6) Uani 1 1 d .
H14 H 0.0746 1.2648 0.0806 0.079 Uiso 1 1 calc R
C15 C 0.2198(4) 1.2835(4) -0.01788(17) 0.0842(8) Uani 1 1 d .
H15 H 0.2016 1.4031 -0.0224 0.101 Uiso 1 1 calc R
C16 C 0.3204(3) 1.1891(4) -0.07155(14) 0.0815(8) Uani 1 1 d .
H16 H 0.3702 1.2450 -0.1129 0.098 Uiso 1 1 calc R
C17 C 0.3493(3) 1.0140(4) -0.06565(12) 0.0735(7) Uani 1 1 d .
H17 H 0.4196 0.9505 -0.1024 0.088 Uiso 1 1 calc R
C18 C 0.2738(3) 0.9308(3) -0.00489(11) 0.0578(5) Uani 1 1 d .
H18 H 0.2920 0.8113 -0.0013 0.069 Uiso 1 1 calc R
N1 N 0.39363(17) 0.67945(16) 0.24876(7) 0.0347(3) Uani 1 1 d .
N2 N 0.31604(19) 0.70529(18) 0.18469(8) 0.0402(3) Uani 1 1 d .
N3 N 0.20053(19) 0.86608(19) 0.18071(8) 0.0445(3) Uani 1 1 d .
O1 O 1.0495(3) 0.4886(3) 0.17856(10) 0.0871(6) Uani 1 1 d .
O2 O 1.0872(2) 0.5872(3) 0.41750(10) 0.0843(5) Uani 1 1 d .
O3 O 0.7156(3) 0.9536(2) 0.25345(9) 0.0766(5) Uani 1 1 d .
O4 O 0.3384(2) 0.24741(19) 0.33851(11) 0.0783(5) Uani 1 1 d .
O5 O 0.6904(3) 0.3389(2) 0.14581(8) 0.0752(5) Uani 1 1 d .

loop_
_atom_site_aniso_label
_atom_site_aniso_U_11
_atom_site_aniso_U_22
_atom_site_aniso_U_33
_atom_site_aniso_U_23
_atom_site_aniso_U_13
_atom_site_aniso_U_12
Fe1 0.04170(14) 0.04014(13) 0.04010(13) -0.00818(10) -0.00353(10) -0.01552(11)
Fe2 0.03727(13) 0.02698(11) 0.03074(11) -0.00440(8) -0.00377(8) -0.00854(9)
S1 0.0423(2) 0.0349(2) 0.0458(2) -0.00636(16) -0.00866(17) -0.00390(17)
S2 0.0481(2) 0.03452(19) 0.02923(17) -0.00520(14) -0.00336(15) -0.01008(17)
C1 0.0576(12) 0.0588(11) 0.0604(11) -0.0172(9) 0.0054(9) -0.0289(10)
C2 0.0483(11) 0.0620(12) 0.0599(11) -0.0213(9) -0.0035(9) -0.0179(9)
C3 0.0627(12) 0.0516(10) 0.0461(9) -0.0080(8) 0.0011(8) -0.0257(9)
C4 0.0459(10) 0.0310(7) 0.0572(10) -0.0025(7) -0.0042(8) -0.0093(7)
C5 0.0525(10) 0.0399(8) 0.0423(9) -0.0088(7) -0.0048(7) -0.0121(8)
C6 0.0762(14) 0.0413(9) 0.0462(9) 0.0007(7) -0.0259(9) -0.0081(9)
C7 0.0586(11) 0.0462(10) 0.0411(9) -0.0041(7) -0.0136(8) -0.0039(9)
C8 0.0906(18) 0.0605(13) 0.0582(12) -0.0065(10) -0.0071(11) -0.0270(13)
C9 0.0573(11) 0.0345(8) 0.0399(8) -0.0108(7) -0.0020(7) -0.0025(8)
C10 0.0415(9) 0.0336(7) 0.0382(8) -0.0040(6) 0.0005(6) -0.0065(7)
C11 0.0451(10) 0.0425(9) 0.0513(10) -0.0027(8) -0.0014(8) 0.0008(8)
C12 0.0403(10) 0.0711(13) 0.0526(10) 0.0142(9) -0.0166(8) -0.0157(9)
C13 0.0365(9) 0.0535(10) 0.0440(9) 0.0039(7) -0.0130(7) -0.0106(8)
C14 0.0636(13) 0.0565(12) 0.0680(13) -0.0025(10) -0.0033(10) -0.0095(10)
C15 0.0866(18) 0.0651(15) 0.096(2) 0.0204(14) -0.0147(16) -0.0281(14)
C16 0.0567(14) 0.120(2) 0.0629(14) 0.0270(15) -0.0128(11) -0.0361(15)
C17 0.0500(12) 0.121(2) 0.0472(11) -0.0114(13) -0.0098(9) -0.0211(13)
C18 0.0470(11) 0.0703(13) 0.0568(11) -0.0120(10) -0.0167(9) -0.0131(10)
N1 0.0372(7) 0.0329(6) 0.0328(6) -0.0020(5) -0.0039(5) -0.0097(5)
N2 0.0383(7) 0.0429(7) 0.0386(7) 0.0014(6) -0.0090(5) -0.0125(6)
N3 0.0374(7) 0.0468(8) 0.0433(7) 0.0062(6) -0.0074(6) -0.0086(6)
O1 0.0917(13) 0.1110(15) 0.0760(11) -0.0442(11) 0.0352(10) -0.0530(11)
O2 0.0628(10) 0.1161(15) 0.0866(12) -0.0398(11) -0.0216(9) -0.0270(10)
O3 0.1109(14) 0.0486(8) 0.0680(10) 0.0041(7) 0.0011(9) -0.0287(9)
O4 0.0618(9) 0.0484(8) 0.1261(15) 0.0019(9) 0.0025(9) -0.0275(7)
O5 0.1025(13) 0.0741(10) 0.0491(8) -0.0300(8) 0.0077(8) -0.0206(9)

loop_
_atom_type_symbol
_atom_type_description
_atom_type_scat_dispersion_real
_atom_type_scat_dispersion_imag
_atom_type_scat_source
C C 0.0033 0.0016 'International Tables Vol C Tables 4.2.6.8 and 6.1.1.4'
H H 0.0000 0.0000 'International Tables Vol C Tables 4.2.6.8 and 6.1.1.4'
N N 0.0061 0.0033 'International Tables Vol C Tables 4.2.6.8 and 6.1.1.4'
O O 0.0106 0.0060 'International Tables Vol C Tables 4.2.6.8 and 6.1.1.4'
S S 0.1246 0.1234 'International Tables Vol C Tables 4.2.6.8 and 6.1.1.4'
Fe Fe 0.3463 0.8444 'International Tables Vol C Tables 4.2.6.8 and 6.1.1.4'

loop_
_geom_angle_atom_site_label_1
_geom_angle_atom_site_label_2
_geom_angle_atom_site_label_3
_geom_angle
C3 Fe1 C1 91.47(9)
C3 Fe1 C2 98.56(9)
C1 Fe1 C2 102.68(10)
C3 Fe1 S1 160.68(7)
C1 Fe1 S1 85.71(7)
C2 Fe1 S1 100.70(7)
C3 Fe1 S2 92.55(6)
C1 Fe1 S2 152.47(7)
C2 Fe1 S2 103.62(7)
S1 Fe1 S2 81.571(16)
C3 Fe1 Fe2 106.93(7)
C1 Fe1 Fe2 97.77(6)
C2 Fe1 Fe2 146.72(7)
S1 Fe1 Fe2 54.774(13)
S2 Fe1 Fe2 55.085(13)
C4 Fe2 C5 96.32(8)
C4 Fe2 N1 98.62(7)
C5 Fe2 N1 93.80(7)
C4 Fe2 S1 103.31(6)
C5 Fe2 S1 90.05(6)
N1 Fe2 S1 157.17(4)
C4 Fe2 S2 105.27(6)
C5 Fe2 S2 158.34(6)
N1 Fe2 S2 84.76(4)
S1 Fe2 S2 83.442(18)
C4 Fe2 Fe1 151.57(6)
C5 Fe2 Fe1 102.65(6)
N1 Fe2 Fe1 101.01(4)
S1 Fe2 Fe1 56.238(15)
S2 Fe2 Fe1 56.749(13)
C6 S1 Fe2 113.31(7)
C6 S1 Fe1 109.98(6)
Fe2 S1 Fe1 68.988(15)
C9 S2 Fe2 102.32(6)
C9 S2 Fe1 112.25(6)
Fe2 S2 Fe1 68.166(14)
O1 C1 Fe1 178.80(18)
O2 C2 Fe1 178.49(19)
O3 C3 Fe1 179.4(2)
O4 C4 Fe2 177.93(18)
O5 C5 Fe2 178.86(18)
C7 C6 S1 111.05(14)
C7 C6 H6A 109.4
S1 C6 H6A 109.4
C7 C6 H6B 109.4
S1 C6 H6B 109.4
H6A C6 H6B 108.0
C8 C7 C6 178.9(2)
C7 C8 H8 180.0
C10 C9 S2 110.07(11)
C10 C9 H9A 109.6
S2 C9 H9A 109.6
C10 C9 H9B 109.6
S2 C9 H9B 109.6
H9A C9 H9B 108.2
N1 C10 C11 106.72(15)
N1 C10 C9 120.00(14)
C11 C10 C9 133.19(16)
N3 C11 C10 105.33(15)
N3 C11 H11 127.3
C10 C11 H11 127.3
N3 C12 C13 113.48(15)
N3 C12 H12A 108.9
C13 C12 H12A 108.9
N3 C12 H12B 108.9
C13 C12 H12B 108.9
H12A C12 H12B 107.7
C14 C13 C18 118.92(19)
C14 C13 C12 120.44(19)
C18 C13 C12 120.60(19)
C13 C14 C15 120.1(2)
C13 C14 H14 119.9
C15 C14 H14 119.9
C16 C15 C14 119.7(2)
C16 C15 H15 120.1
C14 C15 H15 120.1
C15 C16 C17 120.9(2)
C15 C16 H16 119.6
C17 C16 H16 119.6
C16 C17 C18 119.8(2)
C16 C17 H17 120.1
C18 C17 H17 120.1
C17 C18 C13 120.6(2)
C17 C18 H18 119.7
C13 C18 H18 119.7
N2 N1 C10 110.52(13)
N2 N1 Fe2 126.73(10)
C10 N1 Fe2 122.72(11)
N1 N2 N3 105.58(13)
N2 N3 C11 111.85(14)
N2 N3 C12 119.20(16)
C11 N3 C12 128.92(16)

loop_
_geom_bond_atom_site_label_1
_geom_bond_atom_site_label_2
_geom_bond_distance
Fe1 C3 1.782(2)
Fe1 C1 1.785(2)
Fe1 C2 1.814(2)
Fe1 S1 2.2630(5)
Fe1 S2 2.2893(5)
Fe1 Fe2 2.5411(4)
Fe2 C4 1.7832(17)
Fe2 C5 1.7832(18)
Fe2 N1 1.9655(13)
Fe2 S1 2.2236(5)
Fe2 S2 2.2447(5)
S1 C6 1.8461(19)
S2 C9 1.8290(17)
C1 O1 1.139(2)
C2 O2 1.131(2)
C3 O3 1.138(2)
C4 O4 1.139(2)
C5 O5 1.136(2)
C6 C7 1.447(3)
C6 H6A 0.9700
C6 H6B 0.9700
C7 C8 1.171(3)
C8 H8 0.9300
C9 C10 1.486(2)
C9 H9A 0.9700
C9 H9B 0.9700
C10 N1 1.357(2)
C10 C11 1.367(2)
C11 N3 1.342(3)
C11 H11 0.9300
C12 N3 1.478(2)
C12 C13 1.501(3)
C12 H12A 0.9700
C12 H12B 0.9700
C13 C14 1.375(3)
C13 C18 1.381(3)
C14 C15 1.393(3)
C14 H14 0.9300
C15 C16 1.359(4)
C15 H15 0.9300
C16 C17 1.359(4)
C16 H16 0.9300
C17 C18 1.380(3)
C17 H17 0.9300
C18 H18 0.9300
N1 N2 1.3210(18)
N2 N3 1.332(2)
